data_7134064
loop_
_publ_author_name
'Indurmuddam, Ranadheer Reddy'
'Hong, Bor-Cherng'
'Chien, Su-Ying'

_publ_section_title
;
 Synthesis of Polysubstituted Tetrahydrofurans via Visible Light-Induced
 De Mayo Acetalization of Benzoylacetones
;
_journal_name_full 'Chemical Communications'
_journal_paper_doi 10.1039/D4CC05797J
_journal_year 2025
_chemical_formula_sum 'C21 H20 F2 O4'
_chemical_formula_weight 374.37
_space_group_crystal_system monoclinic
_space_group_IT_number 15
_space_group_name_Hall '-C 2yc'
_space_group_name_H-M_alt 'C 1 2/c 1'
_atom_sites_solution_hydrogens geom
_audit_creation_method SHELXL-2019/1
_audit_update_record
;
2024-09-06 deposited with the CCDC.	2024-12-17 downloaded from the CCDC.
;
_cell_angle_alpha 90
_cell_angle_beta 109.7066(8)
_cell_angle_gamma 90
_cell_formula_units_Z 8
_cell_length_a 17.2464(4)
_cell_length_b 9.1025(2)
_cell_length_c 25.1237(7)
_cell_measurement_reflns_used 9683
_cell_measurement_temperature 200(2)
_cell_measurement_theta_max 74.32
_cell_measurement_theta_min 5.58
_cell_volume 3713.06(16)
_computing_cell_refinement 'SAINT V8.40B (Bruker AXS LLC, 2019)'
_computing_data_collection 'Bruker Instrument Service vV6.2.16'
_computing_data_reduction 'SAINT V8.40B (Bruker AXS LLC, 2019)'
_computing_molecular_graphics 'Bruker APEX4'
_computing_publication_material 'Bruker APEX4'
_computing_structure_refinement 'SHELXL-2019/1 (Sheldrick, 2019)'
_computing_structure_solution 'SHELXT (Sheldrick 2015)'
_diffrn_ambient_temperature 200(2)
_diffrn_measured_fraction_theta_full 0.997
_diffrn_measured_fraction_theta_max 0.995
_diffrn_measurement_device_type 'Bruker D8 VENTURE'
_diffrn_measurement_method '\f and \w scans'
_diffrn_radiation_type CuK\a
_diffrn_radiation_wavelength 1.54178
_diffrn_reflns_av_R_equivalents 0.0301
_diffrn_reflns_av_unetI/netI 0.0174
_diffrn_reflns_Laue_measured_fraction_full 0.997
_diffrn_reflns_Laue_measured_fraction_max 0.995
_diffrn_reflns_limit_h_max 21
_diffrn_reflns_limit_h_min -21
_diffrn_reflns_limit_k_max 11
_diffrn_reflns_limit_k_min -11
_diffrn_reflns_limit_l_max 31
_diffrn_reflns_limit_l_min -31
_diffrn_reflns_number 53373
_diffrn_reflns_point_group_measured_fraction_full 0.997
_diffrn_reflns_point_group_measured_fraction_max 0.995
_diffrn_reflns_theta_full 67.679
_diffrn_reflns_theta_max 74.599
_diffrn_reflns_theta_min 3.737
_exptl_absorpt_coefficient_mu 0.886
_exptl_absorpt_correction_T_max 0.9819
_exptl_absorpt_correction_T_min 0.6840
_exptl_absorpt_correction_type multi-scan
_exptl_absorpt_process_details
; 
Krause, L., Herbst-Irmer, R., Sheldrick, G. M., Stalke, D. (2015). 
"Comparison of silver and molybdenum microfocus X-ray sources for 
single-crystal structure determination" 
J. Appl. Cryst. 48, 3-10. 
doi:10.1107/S1600576714022985 
;
_exptl_crystal_colour colourless
_exptl_crystal_density_diffrn 1.339
_exptl_crystal_description block
_exptl_crystal_F_000 1568
_exptl_crystal_size_max 0.258
_exptl_crystal_size_mid 0.188
_exptl_crystal_size_min 0.154
_refine_diff_density_max 0.231
_refine_diff_density_min -0.222
_refine_diff_density_rms 0.049
_refine_ls_extinction_method none
_refine_ls_goodness_of_fit_ref 1.025
_refine_ls_hydrogen_treatment constr
_refine_ls_matrix_type full
_refine_ls_number_parameters 247
_refine_ls_number_reflns 3790
_refine_ls_number_restraints 0
_refine_ls_restrained_S_all 1.025
_refine_ls_R_factor_all 0.0396
_refine_ls_R_factor_gt 0.0386
_refine_ls_shift/su_max 0.001
_refine_ls_shift/su_mean 0.000
_refine_ls_structure_factor_coef Fsqd
_refine_ls_weighting_details 'w=1/[\s^2^(Fo^2^)+(0.0600P)^2^+1.9298P] where P=(Fo^2^+2Fc^2^)/3'
_refine_ls_weighting_scheme calc
_refine_ls_wR_factor_gt 0.1039
_refine_ls_wR_factor_ref 0.1050
_reflns_Friedel_coverage 0.000
_reflns_number_gt 3634
_reflns_number_total 3790
_reflns_threshold_expression 'I > 2\s(I)'
_cod_data_source_file d4cc05797j2.cif
_cod_data_source_block ic22557
_cod_original_sg_symbol_H-M 'C 2/c'
_cod_database_code 7134064
_shelx_shelxl_version_number 2019/1
_shelx_space_group_comment
; 
The symmetry employed for this shelxl refinement is uniquely defined 
by the following loop, which should always be used as a source of 
symmetry information in preference to the above space-group names. 
They are only intended as comments. 
;
_shelx_estimated_absorpt_t_min 0.804
_shelx_estimated_absorpt_t_max 0.876

loop_
_space_group_symop_operation_xyz
'x, y, z'
'-x, y, -z+1/2'
'x+1/2, y+1/2, z'
'-x+1/2, y+1/2, -z+1/2'
'-x, -y, -z'
'x, -y, z-1/2'
'-x+1/2, -y+1/2, -z'
'x+1/2, -y+1/2, z-1/2'

loop_
_atom_site_label
_atom_site_type_symbol
_atom_site_fract_x
_atom_site_fract_y
_atom_site_fract_z
_atom_site_U_iso_or_equiv
_atom_site_adp_type
_atom_site_occupancy
_atom_site_site_symmetry_order
_atom_site_calc_flag
_atom_site_refinement_flags_posn
_atom_site_refinement_flags_adp
_atom_site_refinement_flags_occupancy
_atom_site_disorder_assembly
_atom_site_disorder_group
F1 F 0.32423(5) 0.38615(11) 0.87275(3) 0.0560(2) Uani 1 1 d . . . . .
F2 F 0.53087(7) 0.96070(10) 0.68857(5) 0.0747(3) Uani 1 1 d . . . . .
O1 O 0.23786(4) 0.51395(8) 0.60600(3) 0.02974(18) Uani 1 1 d . . . . .
O2 O 0.37595(7) 0.23401(9) 0.64429(4) 0.0520(3) Uani 1 1 d . . . . .
O3 O 0.38941(7) 0.58128(12) 0.50863(5) 0.0639(3) Uani 1 1 d . . . . .
O4 O 0.16536(5) 0.31849(9) 0.55135(4) 0.0406(2) Uani 1 1 d . . . . .
C1 C 0.32154(6) 0.47316(11) 0.61302(4) 0.0260(2) Uani 1 1 d . . . . .
C2 C 0.31943(7) 0.42330(12) 0.55271(4) 0.0306(2) Uani 1 1 d . . . . .
H2 H 0.316570 0.313607 0.550934 0.037 Uiso 1 1 calc R U . . .
C3 C 0.23745(7) 0.48458(13) 0.51450(5) 0.0350(3) Uani 1 1 d . . . . .
H3A H 0.242772 0.588436 0.504555 0.042 Uiso 1 1 calc R U . . .
H3B H 0.215199 0.426147 0.479389 0.042 Uiso 1 1 calc R U . . .
C4 C 0.18403(7) 0.47019(12) 0.55121(5) 0.0323(2) Uani 1 1 d . . . . .
C5 C 0.34665(7) 0.34527(11) 0.65604(5) 0.0309(2) Uani 1 1 d . . . . .
C6 C 0.33792(6) 0.36213(11) 0.71298(4) 0.0298(2) Uani 1 1 d . . . . .
C7 C 0.29530(8) 0.47657(14) 0.72769(5) 0.0382(3) Uani 1 1 d . . . . .
H7 H 0.269727 0.550145 0.700652 0.046 Uiso 1 1 calc R U . . .
C8 C 0.28995(8) 0.48380(15) 0.78151(5) 0.0435(3) Uani 1 1 d . . . . .
H8 H 0.260424 0.560950 0.791539 0.052 Uiso 1 1 calc R U . . .
C9 C 0.32835(7) 0.37679(15) 0.81998(5) 0.0403(3) Uani 1 1 d . . . . .
C10 C 0.37124(8) 0.26287(14) 0.80744(5) 0.0427(3) Uani 1 1 d . . . . .
H10 H 0.397051 0.190606 0.835002 0.051 Uiso 1 1 calc R U . . .
C11 C 0.37598(7) 0.25585(12) 0.75358(5) 0.0365(3) Uani 1 1 d . . . . .
H11 H 0.405466 0.177787 0.744074 0.044 Uiso 1 1 calc R U . . .
C12 C 0.37735(6) 0.60496(11) 0.63574(4) 0.0271(2) Uani 1 1 d . . . . .
C13 C 0.45984(7) 0.58591(12) 0.66825(5) 0.0338(2) Uani 1 1 d . . . . .
H13 H 0.480807 0.489535 0.678308 0.041 Uiso 1 1 calc R U . . .
C14 C 0.51188(7) 0.70579(15) 0.68616(5) 0.0424(3) Uani 1 1 d . . . . .
H14 H 0.568221 0.692817 0.708261 0.051 Uiso 1 1 calc R U . . .
C15 C 0.47980(9) 0.84309(14) 0.67111(6) 0.0458(3) Uani 1 1 d . . . . .
C16 C 0.39875(9) 0.86730(13) 0.63965(6) 0.0469(3) Uani 1 1 d . . . . .
H16 H 0.378333 0.964281 0.630328 0.056 Uiso 1 1 calc R U . . .
C17 C 0.34735(7) 0.74673(12) 0.62179(5) 0.0363(3) Uani 1 1 d . . . . .
H17 H 0.291084 0.761143 0.599793 0.044 Uiso 1 1 calc R U . . .
C18 C 0.39308(8) 0.47271(14) 0.53692(5) 0.0396(3) Uani 1 1 d . . . . .
C19 C 0.46820(8) 0.37836(18) 0.55659(6) 0.0510(3) Uani 1 1 d . . . . .
H19A H 0.460064 0.291264 0.532387 0.077 Uiso 1 1 calc R U . . .
H19B H 0.478096 0.347839 0.595735 0.077 Uiso 1 1 calc R U . . .
H19C H 0.515754 0.434047 0.554556 0.077 Uiso 1 1 calc R U . . .
C20 C 0.12212(9) 0.27539(16) 0.58822(6) 0.0514(3) Uani 1 1 d . . . . .
H20A H 0.147307 0.322310 0.625153 0.077 Uiso 1 1 calc R U . . .
H20B H 0.124957 0.168396 0.592792 0.077 Uiso 1 1 calc R U . . .
H20C H 0.064396 0.305855 0.572036 0.077 Uiso 1 1 calc R U . . .
C21 C 0.10915(7) 0.56817(15) 0.53608(6) 0.0449(3) Uani 1 1 d . . . . .
H21A H 0.070362 0.539354 0.499098 0.067 Uiso 1 1 calc R U . . .
H21B H 0.125902 0.670523 0.534553 0.067 Uiso 1 1 calc R U . . .
H21C H 0.082565 0.558271 0.564758 0.067 Uiso 1 1 calc R U . . .

loop_
_atom_site_aniso_label
_atom_site_aniso_U_11
_atom_site_aniso_U_22
_atom_site_aniso_U_33
_atom_site_aniso_U_23
_atom_site_aniso_U_13
_atom_site_aniso_U_12
F1 0.0618(5) 0.0760(6) 0.0326(4) 0.0058(4) 0.0192(3) -0.0066(4)
F2 0.0741(6) 0.0457(5) 0.0948(8) -0.0181(5) 0.0160(5) -0.0331(5)
O1 0.0264(4) 0.0313(4) 0.0293(4) -0.0012(3) 0.0064(3) 0.0018(3)
O2 0.0845(7) 0.0280(4) 0.0485(5) 0.0061(4) 0.0290(5) 0.0201(4)
O3 0.0737(7) 0.0562(6) 0.0817(8) 0.0184(6) 0.0523(6) 0.0023(5)
O4 0.0438(5) 0.0324(4) 0.0460(5) -0.0037(3) 0.0158(4) -0.0109(3)
C1 0.0276(5) 0.0216(5) 0.0282(5) 0.0005(4) 0.0088(4) 0.0015(4)
C2 0.0368(6) 0.0257(5) 0.0297(5) -0.0027(4) 0.0120(4) -0.0019(4)
C3 0.0397(6) 0.0337(6) 0.0284(5) 0.0008(4) 0.0075(4) -0.0040(4)
C4 0.0313(5) 0.0298(5) 0.0310(5) -0.0003(4) 0.0043(4) -0.0037(4)
C5 0.0350(5) 0.0216(5) 0.0349(5) 0.0016(4) 0.0104(4) 0.0011(4)
C6 0.0305(5) 0.0251(5) 0.0318(5) 0.0033(4) 0.0077(4) -0.0027(4)
C7 0.0439(6) 0.0374(6) 0.0319(6) 0.0054(5) 0.0107(5) 0.0088(5)
C8 0.0445(7) 0.0503(7) 0.0359(6) 0.0006(5) 0.0140(5) 0.0077(5)
C9 0.0394(6) 0.0518(7) 0.0286(5) 0.0036(5) 0.0100(5) -0.0105(5)
C10 0.0486(7) 0.0384(6) 0.0355(6) 0.0115(5) 0.0068(5) -0.0032(5)
C11 0.0391(6) 0.0286(5) 0.0380(6) 0.0061(4) 0.0079(5) 0.0003(4)
C12 0.0316(5) 0.0223(5) 0.0274(5) -0.0011(4) 0.0100(4) -0.0003(4)
C13 0.0335(5) 0.0298(5) 0.0348(6) 0.0002(4) 0.0073(4) 0.0016(4)
C14 0.0350(6) 0.0447(7) 0.0428(6) -0.0049(5) 0.0071(5) -0.0077(5)
C15 0.0516(7) 0.0334(6) 0.0514(7) -0.0106(5) 0.0160(6) -0.0179(5)
C16 0.0571(8) 0.0223(5) 0.0588(8) -0.0020(5) 0.0164(6) -0.0022(5)
C17 0.0377(6) 0.0245(5) 0.0436(6) 0.0006(4) 0.0097(5) 0.0026(4)
C18 0.0457(7) 0.0416(6) 0.0368(6) -0.0064(5) 0.0207(5) -0.0047(5)
C19 0.0384(6) 0.0716(10) 0.0454(7) -0.0042(6) 0.0172(6) 0.0022(6)
C20 0.0535(8) 0.0481(8) 0.0546(8) 0.0036(6) 0.0211(6) -0.0153(6)
C21 0.0327(6) 0.0480(7) 0.0455(7) 0.0026(5) 0.0022(5) 0.0043(5)

loop_
_atom_type_symbol
_atom_type_description
_atom_type_scat_dispersion_real
_atom_type_scat_dispersion_imag
_atom_type_scat_source
C C 0.0181 0.0091 'International Tables Vol C Tables 4.2.6.8 and 6.1.1.4'
H H 0.0000 0.0000 'International Tables Vol C Tables 4.2.6.8 and 6.1.1.4'
F F 0.0727 0.0534 'International Tables Vol C Tables 4.2.6.8 and 6.1.1.4'
O O 0.0492 0.0322 'International Tables Vol C Tables 4.2.6.8 and 6.1.1.4'

loop_
_geom_angle_atom_site_label_1
_geom_angle_atom_site_label_2
_geom_angle_atom_site_label_3
_geom_angle
_geom_angle_site_symmetry_1
_geom_angle_site_symmetry_3
_geom_angle_publ_flag
C4 O1 C1 110.08(8) . . ?
C4 O4 C20 116.00(10) . . ?
O1 C1 C12 108.83(8) . . ?
O1 C1 C5 108.17(8) . . ?
C12 C1 C5 109.76(8) . . ?
O1 C1 C2 105.05(8) . . ?
C12 C1 C2 113.29(8) . . ?
C5 C1 C2 111.50(8) . . ?
C18 C2 C3 114.02(9) . . ?
C18 C2 C1 114.62(9) . . ?
C3 C2 C1 102.54(8) . . ?
C4 C3 C2 102.18(9) . . ?
O4 C4 O1 110.02(9) . . ?
O4 C4 C21 113.61(10) . . ?
O1 C4 C21 107.45(9) . . ?
O4 C4 C3 105.74(9) . . ?
O1 C4 C3 103.36(8) . . ?
C21 C4 C3 116.14(10) . . ?
O2 C5 C6 120.22(10) . . ?
O2 C5 C1 120.00(10) . . ?
C6 C5 C1 119.73(9) . . ?
C7 C6 C11 118.88(11) . . ?
C7 C6 C5 124.20(10) . . ?
C11 C6 C5 116.92(10) . . ?
C8 C7 C6 120.52(11) . . ?
C9 C8 C7 118.49(12) . . ?
F1 C9 C10 118.89(11) . . ?
F1 C9 C8 118.17(12) . . ?
C10 C9 C8 122.94(12) . . ?
C9 C10 C11 118.29(11) . . ?
C10 C11 C6 120.88(11) . . ?
C17 C12 C13 118.91(10) . . ?
C17 C12 C1 120.13(9) . . ?
C13 C12 C1 120.88(9) . . ?
C14 C13 C12 120.90(11) . . ?
C15 C14 C13 118.15(11) . . ?
F2 C15 C14 118.16(12) . . ?
F2 C15 C16 118.83(12) . . ?
C14 C15 C16 123.01(11) . . ?
C15 C16 C17 118.38(11) . . ?
C16 C17 C12 120.66(11) . . ?
O3 C18 C19 122.25(12) . . ?
O3 C18 C2 120.89(12) . . ?
C19 C18 C2 116.84(11) . . ?

loop_
_geom_bond_atom_site_label_1
_geom_bond_atom_site_label_2
_geom_bond_distance
_geom_bond_site_symmetry_2
_geom_bond_publ_flag
F1 C9 1.3542(14) . ?
F2 C15 1.3616(14) . ?
O1 C4 1.4331(12) . ?
O1 C1 1.4423(12) . ?
O2 C5 1.2119(14) . ?
O3 C18 1.2064(17) . ?
O4 C4 1.4181(13) . ?
O4 C20 1.4260(16) . ?
C1 C12 1.5235(14) . ?
C1 C5 1.5476(14) . ?
C1 C2 1.5702(14) . ?
C2 C18 1.5209(16) . ?
C2 C3 1.5218(16) . ?
C3 C4 1.5132(16) . ?
C4 C21 1.5088(16) . ?
C5 C6 1.4959(15) . ?
C6 C7 1.3948(16) . ?
C6 C11 1.3985(15) . ?
C7 C8 1.3874(17) . ?
C8 C9 1.3747(18) . ?
C9 C10 1.371(2) . ?
C10 C11 1.3843(18) . ?
C12 C17 1.3905(14) . ?
C12 C13 1.3920(15) . ?
C13 C14 1.3879(17) . ?
C14 C15 1.368(2) . ?
C15 C16 1.372(2) . ?
C16 C17 1.3869(17) . ?
C18 C19 1.4927(19) . ?
